data_7053215
loop_
_publ_author_name
'Liu, Ying'
'Liu, Qida'
'Zhang, Xingye'
'Ai, Ling'
'Wang, Yang'
'Peng, Ruixiang'
'Ge, Ziyi'

_publ_section_title
;
 Synthesis, crystal structure, and polymerization of butterfly-shaped
 thieno[3,2-b]thiophene oligomers
;
_journal_issue 4
_journal_name_full 'New Journal of Chemistry'
_journal_page_first 1189
_journal_paper_doi 10.1039/c3nj40909k
_journal_volume 37
_journal_year 2013
_chemical_formula_sum 'C22 H12 S6'
_chemical_formula_weight 468.68
_chemical_name_systematic
;
?
;
_space_group_IT_number 14
_symmetry_cell_setting monoclinic
_symmetry_space_group_name_Hall '-P 2yn'
_symmetry_space_group_name_H-M 'P 1 21/n 1'
_atom_sites_solution_hydrogens geom
_atom_sites_solution_primary direct
_atom_sites_solution_secondary difmap
_audit_creation_method SHELXL-97
_cell_angle_alpha 90.00
_cell_angle_beta 97.69(3)
_cell_angle_gamma 90.00
_cell_formula_units_Z 2
_cell_length_a 6.1799(12)
_cell_length_b 7.6986(15)
_cell_length_c 21.307(4)
_cell_measurement_reflns_used 2250
_cell_measurement_temperature 113(2)
_cell_measurement_theta_max 27.9644
_cell_measurement_theta_min 1.9289
_cell_volume 1004.6(3)
_computing_cell_refinement crystalclear
_computing_data_collection crystalclear
_computing_data_reduction crystalclear
_computing_molecular_graphics 'Bruker SHELXTL'
_computing_publication_material 'Bruker SHELXTL'
_computing_structure_refinement 'SHELXL-97 (Sheldrick, 1997)'
_computing_structure_solution 'SHELXS-97 (Sheldrick, 1990)'
_diffrn_ambient_temperature 113(2)
_diffrn_detector_area_resol_mean 7.31
_diffrn_measured_fraction_theta_full 0.969
_diffrn_measured_fraction_theta_max 0.969
_diffrn_measurement_device_type 'Rigaku Saturn'
_diffrn_measurement_method '\w \and \f scans'
_diffrn_radiation_monochromator confocal
_diffrn_radiation_source 'rotating anode'
_diffrn_radiation_type MoK\a
_diffrn_radiation_wavelength 0.71073
_diffrn_reflns_av_R_equivalents 0.1202
_diffrn_reflns_av_sigmaI/netI 0.0790
_diffrn_reflns_limit_h_max 6
_diffrn_reflns_limit_h_min -7
_diffrn_reflns_limit_k_max 9
_diffrn_reflns_limit_k_min -9
_diffrn_reflns_limit_l_max 25
_diffrn_reflns_limit_l_min -25
_diffrn_reflns_number 6086
_diffrn_reflns_theta_full 25.00
_diffrn_reflns_theta_max 25.00
_diffrn_reflns_theta_min 2.82
_diffrn_standards_decay_% 0
_diffrn_standards_interval_count 0
_diffrn_standards_interval_time 0
_diffrn_standards_number 0
_exptl_absorpt_coefficient_mu 0.687
_exptl_absorpt_correction_T_max 0.9471
_exptl_absorpt_correction_T_min 0.9221
_exptl_absorpt_correction_type multi-scan
_exptl_absorpt_process_details crystalclear
_exptl_crystal_colour Yellow
_exptl_crystal_density_diffrn 1.549
_exptl_crystal_density_method 'not measured'
_exptl_crystal_description Block
_exptl_crystal_F_000 480
_exptl_crystal_size_max 0.12
_exptl_crystal_size_mid 0.10
_exptl_crystal_size_min 0.08
_refine_diff_density_max 0.994
_refine_diff_density_min -0.794
_refine_diff_density_rms 0.210
_refine_ls_extinction_method none
_refine_ls_goodness_of_fit_ref 1.122
_refine_ls_hydrogen_treatment constr
_refine_ls_matrix_type full
_refine_ls_number_parameters 159
_refine_ls_number_reflns 1716
_refine_ls_number_restraints 100
_refine_ls_restrained_S_all 1.090
_refine_ls_R_factor_all 0.1290
_refine_ls_R_factor_gt 0.1182
_refine_ls_shift/su_max 0.002
_refine_ls_shift/su_mean 0.000
_refine_ls_structure_factor_coef Fsqd
_refine_ls_weighting_details 'calc w=1/[\s^2^(Fo^2^)+(0.1483P)^2^+22.4965P] where P=(Fo^2^+2Fc^2^)/3'
_refine_ls_weighting_scheme calc
_refine_ls_wR_factor_gt 0.3378
_refine_ls_wR_factor_ref 0.3455
_reflns_number_gt 1485
_reflns_number_total 1716
_reflns_threshold_expression >2sigma(I)
_cod_data_source_file c3nj40909k.txt
_cod_data_source_block shelxl
_cod_depositor_comments
;
The following automatic conversions were performed:

'_symmetry_cell_setting' value 'Monoclinic' changed to 'monoclinic'
according to /home/saulius/struct/CIF-dictionaries/cif_core.dic
dictionary named 'cif_core.dic' version 2.4.2 from 2011-04-26.

Automatic conversion script
Id: cif_fix_values 1891 2012-01-12 08:04:46Z andrius 
;
_cod_original_sg_symbol_H-M P2(1)/n
_cod_database_code 7053215

loop_
_symmetry_equiv_pos_as_xyz
'x, y, z'
'-x+1/2, y+1/2, -z+1/2'
'-x, -y, -z'
'x-1/2, -y-1/2, z-1/2'

loop_
_atom_site_label
_atom_site_type_symbol
_atom_site_fract_x
_atom_site_fract_y
_atom_site_fract_z
_atom_site_U_iso_or_equiv
_atom_site_adp_type
_atom_site_occupancy
_atom_site_symmetry_multiplicity
_atom_site_calc_flag
_atom_site_refinement_flags
_atom_site_disorder_assembly
_atom_site_disorder_group
S1 S 0.4935(4) 1.1975(3) 0.06617(11) 0.0196(7) Uani 1 1 d . B .
C1 C 0.4332(15) 1.0731(11) -0.0021(5) 0.017(2) Uani 1 1 d . . .
C2 C 0.6969(14) 1.0515(12) 0.0969(4) 0.021(2) Uani 1 1 d D . .
C3 C 0.7163(14) 0.9117(11) 0.0578(5) 0.019(2) Uani 1 1 d D . .
C4 C 0.8788(15) 0.7666(10) 0.0670(4) 0.013(2) Uani 0.886(13) 1 d PD A 1
C5 C 1.0705(19) 0.7486(13) 0.0413(5) 0.034(3) Uani 0.886(13) 1 d PD A 1
H5A H 1.1197 0.8286 0.0124 0.041 Uiso 0.886(13) 1 calc PR A 1
C6 C 1.1877(14) 0.5944(12) 0.0635(6) 0.025(3) Uani 0.886(13) 1 d PD A 1
H6A H 1.3234 0.5605 0.0510 0.030 Uiso 0.886(13) 1 calc PR A 1
C7 C 1.0798(13) 0.5016(11) 0.1050(6) 0.019(3) Uani 0.886(13) 1 d PD A 1
H7A H 1.1328 0.3960 0.1244 0.023 Uiso 0.886(13) 1 calc PR A 1
S2 S 0.8387(5) 0.5977(4) 0.11802(18) 0.0244(10) Uani 0.886(13) 1 d PD A 1
C4' C 0.872(9) 0.773(8) 0.085(3) 0.013(2) Uani 0.114(13) 1 d PD A 2
C5' C 0.850(9) 0.620(9) 0.117(4) 0.0244(10) Uani 0.114(13) 1 d PD A 2
H5'A H 0.7416 0.6008 0.1441 0.029 Uiso 0.114(13) 1 calc PR A 2
C6' C 1.013(13) 0.494(7) 0.106(5) 0.019(3) Uani 0.114(13) 1 d PD A 2
H6'A H 1.0243 0.3817 0.1239 0.023 Uiso 0.114(13) 1 calc PR A 2
C7' C 1.149(12) 0.558(6) 0.065(5) 0.025(3) Uani 0.114(13) 1 d PD A 2
H7'A H 1.2662 0.4932 0.0518 0.030 Uiso 0.114(13) 1 calc PR A 2
S2' S 1.085(6) 0.766(5) 0.0404(17) 0.034(3) Uani 0.114(13) 1 d PD A 2
C8 C 0.825(2) 1.096(3) 0.1591(7) 0.018(2) Uani 0.680(13) 1 d PDU B 1
C9 C 0.768(2) 1.218(2) 0.2014(8) 0.027(3) Uani 0.680(13) 1 d PD B 1
H9A H 0.6315 1.2769 0.1972 0.032 Uiso 0.680(13) 1 calc PR B 1
C10 C 0.941(3) 1.246(2) 0.2526(7) 0.023(4) Uani 0.680(13) 1 d PD B 1
H10A H 0.9331 1.3253 0.2864 0.027 Uiso 0.680(13) 1 calc PR B 1
C11 C 1.120(3) 1.144(3) 0.2467(8) 0.029(3) Uani 0.680(13) 1 d PD B 1
H11A H 1.2502 1.1446 0.2761 0.034 Uiso 0.680(13) 1 calc PR B 1
S3 S 1.0829(7) 1.0143(6) 0.1803(2) 0.0251(13) Uani 0.680(13) 1 d PD B 1
C8' C 0.836(4) 1.098(6) 0.1574(12) 0.018(2) Uani 0.320(13) 1 d PDU B 2
C9' C 1.047(4) 1.045(5) 0.1768(13) 0.0251(13) Uani 0.320(13) 1 d PD B 2
H9'A H 1.1283 0.9721 0.1525 0.030 Uiso 0.320(13) 1 calc PR B 2
C10' C 1.129(5) 1.113(7) 0.2384(18) 0.029(3) Uani 0.320(13) 1 d PD B 2
H10B H 1.2715 1.0910 0.2597 0.034 Uiso 0.320(13) 1 calc PR B 2
C11' C 0.976(5) 1.214(7) 0.2624(16) 0.023(4) Uani 0.320(13) 1 d PD B 2
H11B H 1.0006 1.2702 0.3025 0.027 Uiso 0.320(13) 1 calc PR B 2
S3' S 0.7344(18) 1.2287(16) 0.2122(6) 0.027(3) Uani 0.320(13) 1 d PD B 2

loop_
_atom_site_aniso_label
_atom_site_aniso_U_11
_atom_site_aniso_U_22
_atom_site_aniso_U_33
_atom_site_aniso_U_23
_atom_site_aniso_U_13
_atom_site_aniso_U_12
S1 0.0208(13) 0.0171(12) 0.0196(13) 0.0002(9) -0.0018(9) 0.0044(9)
C1 0.015(4) 0.014(4) 0.022(5) 0.000(3) -0.004(4) 0.001(3)
C2 0.015(5) 0.022(5) 0.025(5) 0.003(4) 0.001(4) 0.006(4)
C3 0.017(5) 0.020(5) 0.019(5) 0.008(4) 0.002(4) 0.003(4)
C4 0.021(5) 0.011(4) 0.004(5) 0.001(4) -0.005(4) -0.003(3)
C5 0.034(6) 0.028(6) 0.040(5) 0.004(4) 0.001(4) 0.016(4)
C6 0.011(6) 0.022(6) 0.043(7) 0.003(5) 0.006(5) 0.007(5)
C7 0.019(7) 0.021(5) 0.017(5) 0.001(4) 0.002(6) 0.004(4)
S2 0.0271(17) 0.0208(17) 0.0261(17) 0.0076(11) 0.0062(12) 0.0056(11)
C4' 0.021(5) 0.011(4) 0.004(5) 0.001(4) -0.005(4) -0.003(3)
C5' 0.0271(17) 0.0208(17) 0.0261(17) 0.0076(11) 0.0062(12) 0.0056(11)
C6' 0.019(7) 0.021(5) 0.017(5) 0.001(4) 0.002(6) 0.004(4)
C7' 0.011(6) 0.022(6) 0.043(7) 0.003(5) 0.006(5) 0.007(5)
S2' 0.034(6) 0.028(6) 0.040(5) 0.004(4) 0.001(4) 0.016(4)
C8 0.023(4) 0.011(4) 0.018(4) 0.006(3) 0.000(3) -0.002(3)
C9 0.025(5) 0.028(3) 0.027(5) -0.003(3) 0.000(3) 0.000(3)
C10 0.031(8) 0.016(10) 0.022(8) 0.011(8) 0.004(5) 0.005(6)
C11 0.038(7) 0.019(10) 0.027(8) 0.000(5) -0.005(6) -0.003(5)
S3 0.023(2) 0.025(2) 0.025(2) -0.0001(15) -0.0049(15) 0.0036(14)
C8' 0.023(4) 0.011(4) 0.018(4) 0.006(3) 0.000(3) -0.002(3)
C9' 0.023(2) 0.025(2) 0.025(2) -0.0001(15) -0.0049(15) 0.0036(14)
C10' 0.038(7) 0.019(10) 0.027(8) 0.000(5) -0.005(6) -0.003(5)
C11' 0.031(8) 0.016(10) 0.022(8) 0.011(8) 0.004(5) 0.005(6)
S3' 0.025(5) 0.028(3) 0.027(5) -0.003(3) 0.000(3) 0.000(3)

loop_
_atom_type_symbol
_atom_type_description
_atom_type_scat_dispersion_real
_atom_type_scat_dispersion_imag
_atom_type_scat_source
C C 0.0033 0.0016 'International Tables Vol C Tables 4.2.6.8 and 6.1.1.4'
H H 0.0000 0.0000 'International Tables Vol C Tables 4.2.6.8 and 6.1.1.4'
S S 0.1246 0.1234 'International Tables Vol C Tables 4.2.6.8 and 6.1.1.4'

loop_
_geom_angle_atom_site_label_1
_geom_angle_atom_site_label_2
_geom_angle_atom_site_label_3
_geom_angle
_geom_angle_site_symmetry_1
_geom_angle_site_symmetry_3
C1 S1 C2 91.3(4) . .
C1 C1 C3 116.0(11) 3_675 3_675
C1 C1 S1 109.5(9) 3_675 .
C3 C1 S1 134.5(7) 3_675 .
C3 C2 C8 129.7(9) . .
C3 C2 C8' 128.6(12) . .
C8 C2 C8' 3(2) . .
C3 C2 S1 113.1(6) . .
C8 C2 S1 117.1(7) . .
C8' C2 S1 118.1(12) . .
C2 C3 C1 110.1(7) . 3_675
C2 C3 C4 128.0(8) . .
C1 C3 C4 121.7(8) 3_675 .
C2 C3 C4' 115(3) . .
C1 C3 C4' 134(3) 3_675 .
C4 C3 C4' 15(2) . .
C5 C4 C3 128.4(8) . .
C5 C4 S2 112.1(5) . .
C3 C4 S2 119.4(6) . .
C4 C5 C6 112.1(5) . .
C4 C5 H5A 124.0 . .
C6 C5 H5A 124.0 . .
C7 C6 C5 111.9(5) . .
C7 C6 H6A 124.0 . .
C5 C6 H6A 124.0 . .
C6 C7 S2 112.6(5) . .
C6 C7 H7A 123.7 . .
S2 C7 H7A 123.7 . .
C7 S2 C4 91.3(4) . .
C5' C4' C3 134(4) . .
C5' C4' S2' 112.7(7) . .
C3 C4' S2' 108(2) . .
C4' C5' C6' 111.7(6) . .
C4' C5' H5'A 124.2 . .
C6' C5' H5'A 124.2 . .
C7' C6' C5' 111.7(6) . .
C7' C6' H6'A 124.2 . .
C5' C6' H6'A 124.2 . .
C6' C7' S2' 112.7(7) . .
C6' C7' H7'A 123.6 . .
S2' C7' H7'A 123.6 . .
C7' S2' C4' 91.3(6) . .
C9 C8 C2 125.9(9) . .
C9 C8 S3 112.7(6) . .
C2 C8 S3 120.9(8) . .
C8 C9 C10 111.6(5) . .
C8 C9 H9A 124.2 . .
C10 C9 H9A 124.2 . .
C11 C10 C9 111.8(5) . .
C11 C10 H10A 124.1 . .
C9 C10 H10A 124.1 . .
C10 C11 S3 112.7(6) . .
C10 C11 H11A 123.7 . .
S3 C11 H11A 123.7 . .
C8 S3 C11 91.2(5) . .
C9' C8' C2 126.8(14) . .
C9' C8' S3' 112.8(7) . .
C2 C8' S3' 120.5(12) . .
C8' C9' C10' 111.6(6) . .
C8' C9' H9'A 124.2 . .
C10' C9' H9'A 124.2 . .
C11' C10' C9' 111.6(6) . .
C11' C10' H10B 124.2 . .
C9' C10' H10B 124.2 . .
C10' C11' S3' 112.8(7) . .
C10' C11' H11B 123.6 . .
S3' C11' H11B 123.6 . .
C11' S3' C8' 91.2(6) . .

loop_
_geom_bond_atom_site_label_1
_geom_bond_atom_site_label_2
_geom_bond_distance
_geom_bond_site_symmetry_2
S1 C1 1.739(10) .
S1 C2 1.747(9) .
C1 C1 1.391(18) 3_675
C1 C3 1.409(13) 3_675
C2 C3 1.377(13) .
C2 C8 1.489(9) .
C2 C8' 1.493(9) .
C3 C1 1.409(13) 3_675
C3 C4 1.497(8) .
C3 C4' 1.500(10) .
C4 C5 1.377(8) .
C4 S2 1.734(7) .
C5 C6 1.436(8) .
C5 H5A 0.9500 .
C6 C7 1.377(8) .
C6 H6A 0.9500 .
C7 S2 1.719(7) .
C7 H7A 0.9500 .
C4' C5' 1.380(8) .
C4' S2' 1.720(10) .
C5' C6' 1.440(9) .
C5' H5'A 0.9500 .
C6' C7' 1.379(8) .
C6' H6'A 0.9500 .
C7' S2' 1.719(10) .
C7' H7'A 0.9500 .
C8 C9 1.380(8) .
C8 S3 1.719(8) .
C9 C10 1.440(9) .
C9 H9A 0.9500 .
C10 C11 1.377(8) .
C10 H10A 0.9500 .
C11 S3 1.722(9) .
C11 H11A 0.9500 .
C8' C9' 1.378(8) .
C8' S3' 1.720(9) .
C9' C10' 1.441(9) .
C9' H9'A 0.9500 .
C10' C11' 1.378(8) .
C10' H10B 0.9500 .
C11' S3' 1.719(10) .
C11' H11B 0.9500 .

loop_
_geom_torsion_atom_site_label_1
_geom_torsion_atom_site_label_2
_geom_torsion_atom_site_label_3
_geom_torsion_atom_site_label_4
_geom_torsion
_geom_torsion_site_symmetry_1
_geom_torsion_site_symmetry_4
C2 S1 C1 C1 0.8(10) . 3_675
C2 S1 C1 C3 -179.6(11) . 3_675
C1 S1 C2 C3 -1.2(8) . .
C1 S1 C2 C8 177.5(13) . .
C1 S1 C2 C8' 174(2) . .
C8 C2 C3 C1 -177.3(15) . 3_675
C8' C2 C3 C1 -174(3) . 3_675
S1 C2 C3 C1 1.2(11) . 3_675
C8 C2 C3 C4 -2(2) . .
C8' C2 C3 C4 2(3) . .
S1 C2 C3 C4 176.7(8) . .
C8 C2 C3 C4' 8(3) . .
C8' C2 C3 C4' 11(4) . .
S1 C2 C3 C4' -174(2) . .
C2 C3 C4 C5 -98.0(11) . .
C1 C3 C4 C5 77.0(11) 3_675 .
C4' C3 C4 C5 -133(13) . .
C2 C3 C4 S2 79.3(12) . .
C1 C3 C4 S2 -105.7(10) 3_675 .
C4' C3 C4 S2 44(12) . .
C3 C4 C5 C6 177.5(10) . .
S2 C4 C5 C6 0.03(19) . .
C4 C5 C6 C7 0.1(2) . .
C5 C6 C7 S2 -0.1(4) . .
C6 C7 S2 C4 0.1(4) . .
C5 C4 S2 C7 -0.1(3) . .
C3 C4 S2 C7 -177.8(9) . .
C2 C3 C4' C5' 93(5) . .
C1 C3 C4' C5' -80(5) 3_675 .
C4 C3 C4' C5' -117(15) . .
C2 C3 C4' S2' -115(4) . .
C1 C3 C4' S2' 72(6) 3_675 .
C4 C3 C4' S2' 35(9) . .
C3 C4' C5' C6' 151(8) . .
S2' C4' C5' C6' 0.0(2) . .
C4' C5' C6' C7' 0.0(2) . .
C5' C6' C7' S2' 0.0(4) . .
C6' C7' S2' C4' 0.0(4) . .
C5' C4' S2' C7' 0.0(3) . .
C3 C4' S2' C7' -159(7) . .
C3 C2 C8 C9 -165.9(11) . .
C8' C2 C8 C9 125(40) . .
S1 C2 C8 C9 16(2) . .
C3 C2 C8 S3 23(3) . .
C8' C2 C8 S3 -46(38) . .
S1 C2 C8 S3 -155.7(11) . .
C2 C8 C9 C10 -172(3) . .
S3 C8 C9 C10 0.0(2) . .
C8 C9 C10 C11 0.0(2) . .
C9 C10 C11 S3 0.0(4) . .
C9 C8 S3 C11 0.0(3) . .
C2 C8 S3 C11 172(2) . .
C10 C11 S3 C8 0.0(4) . .
C3 C2 C8' C9' 22(5) . .
C8 C2 C8' C9' 135(42) . .
S1 C2 C8' C9' -153(2) . .
C3 C2 C8' S3' -157.2(17) . .
C8 C2 C8' S3' -44(36) . .
S1 C2 C8' S3' 28(4) . .
C2 C8' C9' C10' -179(6) . .
S3' C8' C9' C10' 0.0(2) . .
C8' C9' C10' C11' 0.0(2) . .
C9' C10' C11' S3' 0.0(4) . .
C10' C11' S3' C8' 0.0(4) . .
C9' C8' S3' C11' 0.0(3) . .
C2 C8' S3' C11' 179(5) . .
